data_7027146
loop_
_publ_author_name
'Blake, Alexander J.'
'Casab\`o, Jaume'
'Devillanova, Francesco A.'
'Escriche, Lluis'
'Garau, Alessandra'
'Isaia, Francesco'
'Lippolis, Vito'
'Kivekas, Raikko'
'Muns, Vincens'
'Schr\"oder, Martin'
'Sillanp\"a\"a, Reijo'
'Verani, Gaetano'

_publ_section_title
;
 Mixed aza--thia crowns containing the 1,10-phenanthroline sub-unit.
 Substitution reactions in [NiL(MeCN)][BF4]2
 {L&#x2005;=&#x2005;2,5,8-trithia[9](2,9)-1,10-phenanthrolinophane}&#x200A;&#x2020;
;
_journal_issue 7
_journal_name_full 'Journal of the Chemical Society, Dalton Transactions'
_journal_page_first 1085
_journal_paper_doi 10.1039/a808062c
_journal_year 1999
_chemical_formula_sum 'C23 H26 B2 F8 N4 Ni S3 Se'
_chemical_formula_weight 765.95
_chemical_name_systematic
; 
 ? 
;
_space_group_IT_number 2
_symmetry_cell_setting triclinic
_symmetry_space_group_name_Hall '-P 1'
_symmetry_space_group_name_H-M 'P -1'
_atom_sites_solution_hydrogens geom
_atom_sites_solution_primary direct
_atom_sites_solution_secondary difmap
_audit_creation_method SHELXL-97
_cell_angle_alpha 77.607(11)
_cell_angle_beta 68.151(9)
_cell_angle_gamma 77.320(11)
_cell_formula_units_Z 2
_cell_length_a 11.2603(6)
_cell_length_b 11.6778(16)
_cell_length_c 12.0492(14)
_cell_measurement_reflns_used 250
_cell_measurement_temperature 150(2)
_cell_measurement_theta_max 50.0
_cell_measurement_theta_min 2.5
_cell_volume 1419.2(3)
_computing_structure_refinement 'SHELXL-97 (Sheldrick, 1997)'
_computing_structure_solution 'SHELXS-97 (Sheldrick, 1990)'
_diffrn_ambient_temperature 150(2)
_diffrn_measured_fraction_theta_full 0.820
_diffrn_measured_fraction_theta_max 0.820
_diffrn_measurement_device_type 'Siemens P4'
_diffrn_measurement_method 'omega scans'
_diffrn_radiation_monochromator graphite
_diffrn_radiation_source 'fine-focus sealed tube'
_diffrn_radiation_type MoK\a
_diffrn_radiation_wavelength 0.71073
_diffrn_reflns_av_R_equivalents 0.0784
_diffrn_reflns_av_sigmaI/netI 0.1388
_diffrn_reflns_limit_h_max 9
_diffrn_reflns_limit_h_min -12
_diffrn_reflns_limit_k_max 13
_diffrn_reflns_limit_k_min -13
_diffrn_reflns_limit_l_max 14
_diffrn_reflns_limit_l_min -13
_diffrn_reflns_number 6363
_diffrn_reflns_theta_full 24.94
_diffrn_reflns_theta_max 24.94
_diffrn_reflns_theta_min 1.81
_exptl_absorpt_coefficient_mu 2.263
_exptl_absorpt_correction_type none
_exptl_crystal_colour red
_exptl_crystal_density_diffrn 1.792
_exptl_crystal_density_method 'not measured'
_exptl_crystal_description block
_exptl_crystal_F_000 768
_exptl_crystal_size_max 0.22
_exptl_crystal_size_mid 0.18
_exptl_crystal_size_min 0.14
_refine_diff_density_max 0.613
_refine_diff_density_min -0.439
_refine_diff_density_rms 0.120
_refine_ls_extinction_method none
_refine_ls_goodness_of_fit_ref 0.817
_refine_ls_hydrogen_treatment riding/model
_refine_ls_matrix_type full
_refine_ls_number_parameters 403
_refine_ls_number_reflns 4078
_refine_ls_number_restraints 144
_refine_ls_restrained_S_all 0.850
_refine_ls_R_factor_all 0.0748
_refine_ls_R_factor_gt 0.0446
_refine_ls_shift/su_max 0.003
_refine_ls_shift/su_mean 0.000
_refine_ls_structure_factor_coef Fsqd
_refine_ls_weighting_details 'w=1/[\s^2^(Fo^2^)+(0.0360P)^2^+0.0000P] where P=(Fo^2^+2Fc^2^)/3'
_refine_ls_weighting_scheme calc
_refine_ls_wR_factor_gt 0.1018
_refine_ls_wR_factor_ref 0.1070
_reflns_number_gt 2507
_reflns_number_total 4078
_reflns_threshold_expression >2sigma(I)
_cod_data_source_file 808062csup1.cif
_cod_data_source_block nipnse
_cod_depositor_comments
;
The following automatic conversions were performed:

'_refine_ls_weighting_scheme' value 'calc
w=1/[\s^2^(Fo^2^)+(0.0360P)^2^+0.0000P] where P=(Fo^2^+2Fc^2^)/3' was
changed to 'calc'. New tag '_refine_ls_weighting_details' was
created. The value of the new tag was set to
'w=1/[\s^2^(Fo^2^)+(0.0360P)^2^+0.0000P] where P=(Fo^2^+2Fc^2^)/3'.

Automatic conversion script
Id: cif_fix_values 3143 2015-03-26 13:38:13Z robertas 
;
_cod_original_sg_symbol_H-M P-1
_cod_database_code 7027146

loop_
_symmetry_equiv_pos_as_xyz
'x, y, z'
'-x, -y, -z'

loop_
_atom_site_label
_atom_site_type_symbol
_atom_site_fract_x
_atom_site_fract_y
_atom_site_fract_z
_atom_site_U_iso_or_equiv
_atom_site_adp_type
_atom_site_occupancy
_atom_site_calc_flag
_atom_site_refinement_flags
_atom_site_disorder_assembly
_atom_site_disorder_group
Ni Ni 0.07715(8) 0.70212(7) 0.44984(8) 0.0197(2) Uani 1 d . . .
Se Se 0.17514(8) 0.52437(6) 0.32956(7) 0.0305(2) Uani 1 d . . .
S1 S 0.11435(18) 0.57488(14) 0.62540(16) 0.0256(5) Uani 1 d . . .
S2 S -0.13845(17) 0.71185(14) 0.43406(16) 0.0239(4) Uani 1 d . . .
S3 S -0.03005(17) 0.85081(14) 0.58499(15) 0.0232(4) Uani 1 d . . .
N1 N 0.2546(5) 0.7375(4) 0.4219(5) 0.0214(14) Uani 1 d . . .
N2 N 0.0941(5) 0.8260(4) 0.3012(5) 0.0174(13) Uani 1 d . . .
C1 C 0.2828(7) 0.5870(6) 0.5842(6) 0.0315(19) Uani 1 d . . .
H1A H 0.2986 0.5947 0.6576 0.038 Uiso 1 calc R . .
H1B H 0.3357 0.5122 0.5561 0.038 Uiso 1 calc R . .
C8 C 0.2400(7) 0.9610(5) 0.1607(6) 0.0244(17) Uani 1 d . . .
C11 C 0.1456(7) 1.0026(6) 0.1030(6) 0.0279(18) Uani 1 d . . .
H11A H 0.1621 1.0610 0.0331 0.034 Uiso 1 calc R . .
N4 N 0.4198(5) 0.5859(4) 0.1618(5) 0.0224(14) Uani 1 d . . .
C6 C 0.2957(7) 0.8235(5) 0.3260(6) 0.0185(16) Uani 1 d . . .
C7 C 0.2065(7) 0.8710(5) 0.2619(6) 0.0222(17) Uani 1 d . . .
N3 N 0.2686(6) 0.6399(5) 0.0841(5) 0.0252(14) Uani 1 d . . .
C12 C 0.0325(8) 0.9590(5) 0.1475(6) 0.0281(18) Uani 1 d . . .
H12A H -0.0316 0.9897 0.1107 0.034 Uiso 1 calc R . .
C5 C 0.4123(7) 0.8656(6) 0.2924(6) 0.0252(17) Uani 1 d . . .
C10 C 0.4435(7) 0.9571(6) 0.1914(6) 0.0284(18) Uani 1 d . . .
H10A H 0.5228 0.9868 0.1678 0.034 Uiso 1 calc R . .
C3 C 0.4496(7) 0.7266(6) 0.4598(6) 0.0289(18) Uani 1 d . . .
H3A H 0.5030 0.6913 0.5072 0.035 Uiso 1 calc R . .
C4 C 0.4892(7) 0.8143(6) 0.3645(7) 0.0304(19) Uani 1 d . . .
H4A H 0.5693 0.8404 0.3471 0.036 Uiso 1 calc R . .
C13 C 0.0086(6) 0.8689(5) 0.2477(6) 0.0200(16) Uani 1 d . . .
C18 C 0.0388(7) 0.6697(6) 0.7440(6) 0.0298(18) Uani 1 d . . .
H18A H 0.0127 0.6193 0.8238 0.036 Uiso 1 calc R . .
H18B H 0.1028 0.7165 0.7428 0.036 Uiso 1 calc R . .
C14 C -0.1126(7) 0.8137(6) 0.2933(6) 0.0262(17) Uani 1 d . . .
H14A H -0.1111 0.7707 0.2303 0.031 Uiso 1 calc R . .
H14B H -0.1877 0.8783 0.3041 0.031 Uiso 1 calc R . .
C9 C 0.3610(7) 1.0025(6) 0.1282(6) 0.0294(19) Uani 1 d . . .
H9A H 0.3843 1.0632 0.0611 0.035 Uiso 1 calc R . .
C17 C -0.0780(7) 0.7527(6) 0.7274(6) 0.036(2) Uani 1 d . . .
H17A H -0.1188 0.8001 0.7948 0.043 Uiso 1 calc R . .
H17B H -0.1423 0.7065 0.7281 0.043 Uiso 1 calc R . .
C2 C 0.3298(7) 0.6889(6) 0.4878(6) 0.0243(17) Uani 1 d . . .
C16 C -0.1843(7) 0.9037(6) 0.5579(7) 0.036(2) Uani 1 d . . .
H16A H -0.2460 0.9434 0.6267 0.043 Uiso 1 calc R . .
H16B H -0.1697 0.9639 0.4845 0.043 Uiso 1 calc R . .
C15 C -0.2456(6) 0.8085(6) 0.5421(6) 0.0254(17) Uani 1 d . . .
H15A H -0.3204 0.8470 0.5161 0.031 Uiso 1 calc R . .
H15B H -0.2793 0.7592 0.6215 0.031 Uiso 1 calc R . .
C1L C 0.2933(7) 0.5878(5) 0.1835(6) 0.0258(17) Uani 1 d . . .
C2L C 0.4758(8) 0.6406(6) 0.0463(7) 0.038(2) Uani 1 d . . .
H2L H 0.5636 0.6525 0.0086 0.045 Uiso 1 calc R . .
C3L C 0.3813(8) 0.6744(6) -0.0037(7) 0.037(2) Uani 1 d . . .
H3L H 0.3903 0.7140 -0.0833 0.044 Uiso 1 calc R . .
C4L C 0.1478(7) 0.6536(6) 0.0609(7) 0.041(2) Uani 1 d . . .
H4L1 H 0.1614 0.6089 -0.0042 0.049 Uiso 1 calc R . .
H4L2 H 0.1197 0.7377 0.0367 0.049 Uiso 1 calc R . .
H4L3 H 0.0813 0.6232 0.1344 0.049 Uiso 1 calc R . .
C5L C 0.4907(7) 0.5279(6) 0.2427(7) 0.040(2) Uani 1 d . . .
H5L1 H 0.5627 0.5701 0.2277 0.049 Uiso 1 calc R . .
H5L2 H 0.5248 0.4456 0.2282 0.049 Uiso 1 calc R . .
H5L3 H 0.4326 0.5288 0.3266 0.049 Uiso 1 calc R . .
B1 B -0.3270(8) 1.1230(6) 0.2797(7) 0.034(2) Uani 1 d D . .
F1 F -0.3812(11) 1.2380(5) 0.2728(7) 0.095(4) Uani 0.757(11) d PD A 1
F2 F -0.2284(7) 1.1099(7) 0.3286(7) 0.071(3) Uani 0.757(11) d PD A 1
F3 F -0.4101(9) 1.0527(7) 0.3624(7) 0.097(4) Uani 0.757(11) d PD A 1
F4 F -0.2762(15) 1.0828(12) 0.1689(10) 0.048(3) Uani 0.757(11) d PD A 1
F1' F -0.4585(14) 1.1531(19) 0.3013(18) 0.050(7) Uiso 0.243(11) d PD A 2
F2' F -0.312(3) 1.0562(18) 0.3776(15) 0.055(7) Uiso 0.243(11) d PD A 2
F3' F -0.289(6) 1.055(4) 0.188(3) 0.051(15) Uiso 0.243(11) d PD A 2
F4' F -0.284(2) 1.2280(15) 0.245(2) 0.050(7) Uiso 0.243(11) d PD A 2
B2 B 0.7893(8) 0.6780(6) 0.0727(7) 0.033(2) Uani 1 d D . .
F5 F 0.7767(5) 0.6242(6) -0.0118(5) 0.096(2) Uani 1 d D . .
F6 F 0.6866(5) 0.7648(4) 0.0983(6) 0.0879(19) Uani 1 d D . .
F7 F 0.9019(4) 0.7256(4) 0.0278(4) 0.0489(12) Uani 1 d D . .
F8 F 0.7841(10) 0.6057(13) 0.1769(12) 0.117(7) Uani 0.84(3) d PD B 1
F8' F 0.803(3) 0.5602(15) 0.113(4) 0.041(13) Uiso 0.16(3) d PD B 2

loop_
_atom_site_aniso_label
_atom_site_aniso_U_11
_atom_site_aniso_U_22
_atom_site_aniso_U_33
_atom_site_aniso_U_23
_atom_site_aniso_U_13
_atom_site_aniso_U_12
Ni 0.0202(5) 0.0178(4) 0.0214(5) -0.0024(4) -0.0075(4) -0.0030(4)
Se 0.0346(5) 0.0227(4) 0.0296(5) -0.0063(3) -0.0027(4) -0.0072(3)
S1 0.0319(11) 0.0211(9) 0.0238(10) -0.0021(8) -0.0111(9) -0.0026(8)
S2 0.0229(10) 0.0228(9) 0.0265(10) -0.0050(8) -0.0078(9) -0.0042(8)
S3 0.0269(10) 0.0189(8) 0.0254(10) -0.0065(7) -0.0098(9) -0.0020(8)
N1 0.017(3) 0.020(3) 0.026(3) -0.009(3) -0.006(3) 0.002(3)
N2 0.019(3) 0.016(3) 0.018(3) -0.007(2) -0.002(3) -0.008(3)
C1 0.027(4) 0.034(4) 0.030(5) -0.001(3) -0.010(4) -0.002(4)
C8 0.027(4) 0.019(3) 0.020(4) -0.006(3) 0.001(4) -0.004(3)
C11 0.033(5) 0.023(4) 0.020(4) -0.001(3) -0.003(4) -0.002(4)
N4 0.019(3) 0.028(3) 0.021(3) 0.002(3) -0.012(3) -0.001(3)
C6 0.022(4) 0.018(3) 0.018(4) -0.008(3) -0.007(4) -0.001(3)
C7 0.021(4) 0.021(3) 0.021(4) -0.011(3) 0.000(4) 0.000(3)
N3 0.021(4) 0.029(3) 0.030(4) -0.003(3) -0.016(3) -0.002(3)
C12 0.040(5) 0.025(4) 0.019(4) -0.005(3) -0.013(4) 0.001(4)
C5 0.019(4) 0.030(4) 0.027(4) -0.016(3) -0.002(4) -0.004(3)
C10 0.019(4) 0.027(4) 0.036(5) -0.016(4) 0.003(4) -0.010(3)
C3 0.019(4) 0.041(4) 0.031(5) -0.014(4) -0.014(4) 0.007(4)
C4 0.020(4) 0.040(4) 0.039(5) -0.021(4) -0.012(4) -0.003(4)
C13 0.016(4) 0.022(3) 0.022(4) -0.008(3) -0.006(4) 0.001(3)
C18 0.035(5) 0.037(4) 0.021(4) -0.002(3) -0.014(4) -0.008(4)
C14 0.026(4) 0.027(4) 0.028(4) -0.003(3) -0.012(4) -0.006(3)
C9 0.032(5) 0.025(4) 0.022(4) -0.007(3) 0.006(4) -0.012(4)
C17 0.046(5) 0.028(4) 0.027(5) -0.009(3) -0.003(4) -0.008(4)
C2 0.030(5) 0.026(4) 0.021(4) -0.007(3) -0.013(4) -0.001(4)
C16 0.037(5) 0.026(4) 0.039(5) -0.007(3) -0.012(4) 0.007(4)
C15 0.022(4) 0.032(4) 0.020(4) -0.008(3) -0.006(3) 0.001(3)
C1L 0.031(5) 0.021(3) 0.030(5) -0.005(3) -0.016(4) -0.002(3)
C2L 0.027(5) 0.043(4) 0.038(5) -0.009(4) -0.006(4) -0.002(4)
C3L 0.042(5) 0.043(4) 0.022(4) -0.002(4) -0.010(4) -0.005(4)
C4L 0.036(5) 0.043(4) 0.047(5) -0.019(4) -0.019(5) 0.009(4)
C5L 0.032(5) 0.052(5) 0.040(5) -0.016(4) -0.018(4) 0.007(4)
B1 0.036(6) 0.035(5) 0.030(6) -0.004(4) -0.013(5) 0.001(5)
F1 0.175(11) 0.052(5) 0.062(5) -0.026(4) -0.078(7) 0.060(6)
F2 0.067(6) 0.084(5) 0.081(6) -0.033(5) -0.049(5) 0.015(5)
F3 0.113(8) 0.110(7) 0.070(6) -0.011(5) -0.003(6) -0.071(6)
F4 0.058(7) 0.047(6) 0.043(5) -0.017(6) -0.028(5) 0.014(6)
B2 0.031(6) 0.037(5) 0.032(6) -0.005(4) -0.008(5) -0.010(5)
F5 0.056(4) 0.156(6) 0.092(5) -0.081(4) 0.010(3) -0.046(4)
F6 0.045(3) 0.065(3) 0.135(6) -0.050(3) 0.003(3) 0.002(3)
F7 0.032(3) 0.067(3) 0.048(3) -0.002(2) -0.013(2) -0.019(2)
F8 0.125(8) 0.161(10) 0.088(9) 0.093(8) -0.082(7) -0.094(7)

loop_
_atom_type_symbol
_atom_type_description
_atom_type_scat_dispersion_real
_atom_type_scat_dispersion_imag
_atom_type_scat_source
C C 0.0033 0.0016 'International Tables Vol C Tables 4.2.6.8 and 6.1.1.4'
H H 0.0000 0.0000 'International Tables Vol C Tables 4.2.6.8 and 6.1.1.4'
B B 0.0013 0.0007 'International Tables Vol C Tables 4.2.6.8 and 6.1.1.4'
N N 0.0061 0.0033 'International Tables Vol C Tables 4.2.6.8 and 6.1.1.4'
F F 0.0171 0.0103 'International Tables Vol C Tables 4.2.6.8 and 6.1.1.4'
S S 0.1246 0.1234 'International Tables Vol C Tables 4.2.6.8 and 6.1.1.4'
Ni Ni 0.3393 1.1124 'International Tables Vol C Tables 4.2.6.8 and 6.1.1.4'
Se Se -0.0929 2.2259 'International Tables Vol C Tables 4.2.6.8 and 6.1.1.4'

loop_
_geom_angle_atom_site_label_1
_geom_angle_atom_site_label_2
_geom_angle_atom_site_label_3
_geom_angle
N1 Ni N2 81.4(2)
N1 Ni S1 81.63(16)
N2 Ni S1 162.67(17)
N1 Ni S3 92.43(15)
N2 Ni S3 92.19(14)
S1 Ni S3 85.30(6)
N1 Ni S2 162.28(16)
N2 Ni S2 81.09(16)
S1 Ni S2 115.72(7)
S3 Ni S2 85.78(6)
N1 Ni Se 91.86(14)
N2 Ni Se 94.62(14)
S1 Ni Se 89.16(5)
S3 Ni Se 172.43(6)
S2 Ni Se 92.00(5)
C1L Se Ni 103.8(2)
C1 S1 C18 101.2(3)
C1 S1 Ni 97.4(2)
C18 S1 Ni 103.0(2)
C15 S2 C14 101.1(3)
C15 S2 Ni 103.8(2)
C14 S2 Ni 97.0(2)
C17 S3 C16 102.2(3)
C17 S3 Ni 99.1(2)
C16 S3 Ni 102.9(2)
C2 N1 C6 119.0(6)
C2 N1 Ni 127.0(5)
C6 N1 Ni 113.9(4)
C13 N2 C7 119.8(5)
C13 N2 Ni 127.6(5)
C7 N2 Ni 112.4(4)
C2 C1 S1 115.7(5)
C7 C8 C11 115.0(7)
C7 C8 C9 118.3(6)
C11 C8 C9 126.7(6)
C12 C11 C8 120.1(6)
C1L N4 C2L 109.5(5)
C1L N4 C5L 126.3(6)
C2L N4 C5L 124.1(6)
N1 C6 C5 124.2(6)
N1 C6 C7 114.5(6)
C5 C6 C7 121.3(6)
N2 C7 C8 123.2(6)
N2 C7 C6 117.7(6)
C8 C7 C6 119.0(7)
C1L N3 C3L 109.3(6)
C1L N3 C4L 127.7(6)
C3L N3 C4L 122.8(6)
C11 C12 C13 120.7(7)
C6 C5 C4 115.8(6)
C6 C5 C10 118.9(7)
C4 C5 C10 125.4(7)
C9 C10 C5 120.9(7)
C4 C3 C2 120.1(6)
C3 C4 C5 120.5(7)
N2 C13 C12 121.0(6)
N2 C13 C14 117.4(6)
C12 C13 C14 121.5(6)
C17 C18 S1 111.7(5)
C13 C14 S2 116.1(5)
C10 C9 C8 121.6(6)
C18 C17 S3 109.7(5)
N1 C2 C3 120.4(6)
N1 C2 C1 115.4(6)
C3 C2 C1 123.9(6)
C15 C16 S3 114.9(4)
C16 C15 S2 114.9(5)
N3 C1L N4 107.7(6)
N3 C1L Se 126.9(6)
N4 C1L Se 125.4(5)
C3L C2L N4 106.6(7)
C2L C3L N3 106.8(6)
F2' B1 F4' 118.6(16)
F2' B1 F1 125.0(11)
F4' B1 F1 44.0(9)
F2' B1 F3 53.0(12)
F4' B1 F3 148.8(12)
F1 B1 F3 111.8(8)
F2' B1 F3' 110(2)
F4' B1 F3' 114(2)
F1 B1 F3' 125(2)
F3 B1 F3' 96(2)
F2' B1 F1' 107.1(15)
F4' B1 F1' 103.8(13)
F1 B1 F1' 60.1(9)
F3 B1 F1' 59.9(9)
F3' B1 F1' 102(3)
F2' B1 F4 121.8(12)
F4' B1 F4 98.4(13)
F1 B1 F4 113.0(8)
F3 B1 F4 111.1(10)
F3' B1 F4 16(3)
F1' B1 F4 105.1(12)
F2' B1 F2 49.9(12)
F4' B1 F2 75.0(11)
F1 B1 F2 107.8(7)
F3 B1 F2 102.9(7)
F3' B1 F2 111(3)
F1' B1 F2 145.0(10)
F4 B1 F2 109.7(9)
F8 B2 F6 107.0(9)
F8 B2 F8' 41.7(14)
F6 B2 F8' 131.8(15)
F8 B2 F5 113.5(10)
F6 B2 F5 105.8(6)
F8' B2 F5 74(2)
F8 B2 F7 109.5(6)
F6 B2 F7 110.0(6)
F8' B2 F7 115.0(16)
F5 B2 F7 110.9(6)
B2 F5 F8' 52.7(11)
B2 F8' F5 53.6(12)

loop_
_geom_bond_atom_site_label_1
_geom_bond_atom_site_label_2
_geom_bond_distance
Ni N1 2.020(6)
Ni N2 2.023(5)
Ni S1 2.4280(18)
Ni S3 2.4401(19)
Ni S2 2.4811(19)
Ni Se 2.5927(12)
Se C1L 1.883(7)
S1 C1 1.803(7)
S1 C18 1.830(7)
S2 C15 1.813(6)
S2 C14 1.815(6)
S3 C17 1.813(7)
S3 C16 1.835(7)
N1 C2 1.327(8)
N1 C6 1.366(8)
N2 C13 1.306(8)
N2 C7 1.357(8)
C1 C2 1.507(9)
C8 C7 1.420(9)
C8 C11 1.424(9)
C8 C9 1.435(10)
C11 C12 1.351(9)
N4 C1L 1.345(9)
N4 C2L 1.373(9)
N4 C5L 1.450(8)
C6 C5 1.389(9)
C6 C7 1.436(9)
N3 C1L 1.320(8)
N3 C3L 1.390(9)
N3 C4L 1.457(9)
C12 C13 1.405(9)
C5 C4 1.404(9)
C5 C10 1.427(9)
C10 C9 1.363(9)
C3 C4 1.371(10)
C3 C2 1.410(10)
C13 C14 1.501(9)
C18 C17 1.505(9)
C16 C15 1.508(9)
C2L C3L 1.357(9)
B1 F2' 1.311(13)
B1 F4' 1.344(13)
B1 F1 1.347(8)
B1 F3 1.354(9)
B1 F3' 1.376(15)
B1 F1' 1.381(13)
B1 F4 1.383(9)
B1 F2 1.407(9)
B2 F8 1.343(9)
B2 F6 1.347(8)
B2 F8' 1.352(14)
B2 F5 1.368(8)
B2 F7 1.370(8)
F5 F8' 1.63(4)

loop_
_geom_torsion_atom_site_label_1
_geom_torsion_atom_site_label_2
_geom_torsion_atom_site_label_3
_geom_torsion_atom_site_label_4
_geom_torsion
N1 Ni Se C1L -50.5(3)
N2 Ni Se C1L 30.9(3)
S1 Ni Se C1L -132.1(2)
S3 Ni Se C1L -175.0(5)
S2 Ni Se C1L 112.2(2)
N1 Ni S1 C1 -9.8(3)
N2 Ni S1 C1 -20.7(6)
S3 Ni S1 C1 -103.0(2)
S2 Ni S1 C1 174.0(2)
Se Ni S1 C1 82.2(2)
N1 Ni S1 C18 93.5(3)
N2 Ni S1 C18 82.6(5)
S3 Ni S1 C18 0.4(3)
S2 Ni S1 C18 -82.6(3)
Se Ni S1 C18 -174.5(3)
N1 Ni S2 C15 -90.6(5)
N2 Ni S2 C15 -98.7(3)
S1 Ni S2 C15 76.9(2)
S3 Ni S2 C15 -5.9(2)
Se Ni S2 C15 166.9(2)
N1 Ni S2 C14 12.7(6)
N2 Ni S2 C14 4.6(3)
S1 Ni S2 C14 -179.8(2)
S3 Ni S2 C14 97.5(2)
Se Ni S2 C14 -89.8(2)
N1 Ni S3 C17 -107.4(3)
N2 Ni S3 C17 171.2(3)
S1 Ni S3 C17 -26.0(3)
S2 Ni S3 C17 90.3(3)
Se Ni S3 C17 17.1(6)
N1 Ni S3 C16 147.8(3)
N2 Ni S3 C16 66.4(3)
S1 Ni S3 C16 -130.8(3)
S2 Ni S3 C16 -14.5(2)
Se Ni S3 C16 -87.7(5)
N2 Ni N1 C2 179.7(5)
S1 Ni N1 C2 3.0(5)
S3 Ni N1 C2 87.9(5)
S2 Ni N1 C2 171.6(4)
Se Ni N1 C2 -85.9(5)
N2 Ni N1 C6 1.7(4)
S1 Ni N1 C6 -175.1(4)
S3 Ni N1 C6 -90.2(4)
S2 Ni N1 C6 -6.4(8)
Se Ni N1 C6 96.1(4)
N1 Ni N2 C13 -177.6(5)
S1 Ni N2 C13 -166.7(4)
S3 Ni N2 C13 -85.5(5)
S2 Ni N2 C13 -0.1(5)
Se Ni N2 C13 91.2(5)
N1 Ni N2 C7 -2.0(4)
S1 Ni N2 C7 8.9(8)
S3 Ni N2 C7 90.1(4)
S2 Ni N2 C7 175.5(4)
Se Ni N2 C7 -93.2(4)
C18 S1 C1 C2 -88.0(6)
Ni S1 C1 C2 16.9(5)
C7 C8 C11 C12 1.9(9)
C9 C8 C11 C12 -176.6(7)
C2 N1 C6 C5 -0.7(9)
Ni N1 C6 C5 177.5(5)
C2 N1 C6 C7 -179.3(5)
Ni N1 C6 C7 -1.1(6)
C13 N2 C7 C8 -2.6(9)
Ni N2 C7 C8 -178.6(5)
C13 N2 C7 C6 178.1(5)
Ni N2 C7 C6 2.0(7)
C11 C8 C7 N2 0.7(9)
C9 C8 C7 N2 179.4(6)
C11 C8 C7 C6 -180.0(5)
C9 C8 C7 C6 -1.3(9)
N1 C6 C7 N2 -0.7(8)
C5 C6 C7 N2 -179.3(6)
N1 C6 C7 C8 180.0(5)
C5 C6 C7 C8 1.3(9)
C8 C11 C12 C13 -2.8(10)
N1 C6 C5 C4 -0.3(9)
C7 C6 C5 C4 178.2(5)
N1 C6 C5 C10 -179.0(6)
C7 C6 C5 C10 -0.6(9)
C6 C5 C10 C9 -0.2(9)
C4 C5 C10 C9 -178.9(6)
C2 C3 C4 C5 -1.3(10)
C6 C5 C4 C3 1.2(9)
C10 C5 C4 C3 179.9(6)
C7 N2 C13 C12 1.8(9)
Ni N2 C13 C12 177.1(4)
C7 N2 C13 C14 178.7(6)
Ni N2 C13 C14 -6.0(8)
C11 C12 C13 N2 0.9(10)
C11 C12 C13 C14 -175.9(6)
C1 S1 C18 C17 133.7(5)
Ni S1 C18 C17 33.3(5)
N2 C13 C14 S2 10.4(8)
C12 C13 C14 S2 -172.7(5)
C15 S2 C14 C13 96.8(5)
Ni S2 C14 C13 -8.8(5)
C5 C10 C9 C8 0.3(10)
C7 C8 C9 C10 0.5(9)
C11 C8 C9 C10 179.0(6)
S1 C18 C17 S3 -61.9(6)
C16 S3 C17 C18 160.7(5)
Ni S3 C17 C18 55.3(5)
C6 N1 C2 C3 0.7(9)
Ni N1 C2 C3 -177.2(5)
C6 N1 C2 C1 -174.4(6)
Ni N1 C2 C1 7.6(8)
C4 C3 C2 N1 0.2(10)
C4 C3 C2 C1 175.0(6)
S1 C1 C2 N1 -17.6(8)
S1 C1 C2 C3 167.4(5)
C17 S3 C16 C15 -63.0(6)
Ni S3 C16 C15 39.4(6)
S3 C16 C15 S2 -49.9(6)
C14 S2 C15 C16 -68.2(5)
Ni S2 C15 C16 31.9(5)
C3L N3 C1L N4 -0.9(7)
C4L N3 C1L N4 174.4(6)
C3L N3 C1L Se -180.0(5)
C4L N3 C1L Se -4.6(10)
C2L N4 C1L N3 1.3(7)
C5L N4 C1L N3 -174.4(6)
C2L N4 C1L Se -179.7(5)
C5L N4 C1L Se 4.7(10)
Ni Se C1L N3 -88.9(6)
Ni Se C1L N4 92.2(6)
C1L N4 C2L C3L -1.1(8)
C5L N4 C2L C3L 174.6(6)
N4 C2L C3L N3 0.5(8)
C1L N3 C3L C2L 0.2(8)
C4L N3 C3L C2L -175.4(6)
F8 B2 F5 F8' -12.7(17)
F6 B2 F5 F8' -129.7(16)
F7 B2 F5 F8' 111.0(16)
F8 B2 F8' F5 162(2)
F6 B2 F8' F5 97(2)
F7 B2 F8' F5 -105.9(12)
